data_1567439
loop_
_publ_author_name
'Mondal, Debashis'
'Dandekar, Bhupendra R.'
'Ahmad, Manzoor'
'Mondal, Abhishek'
'Mondal, Jagannath'
'Talukdar, Pinaki'

_publ_section_title
;
 Selective and rapid water transportation across a self-assembled
 peptide-diol channel via the formation of a dual water array
;
_journal_issue 33
_journal_name_full 'Chemical Science'
_journal_page_first 9614
_journal_page_last 9623
_journal_paper_doi 10.1039/D2SC01737G
_journal_volume 13
_journal_year 2022
_chemical_formula_moiety '(C25 H40 N2 O4)'
_chemical_formula_sum 'C25 H40 N2 O4'
_chemical_formula_weight 432.59
_space_group_crystal_system triclinic
_space_group_IT_number 2
_space_group_name_Hall '-P 1'
_space_group_name_H-M_alt 'P -1'
_atom_sites_solution_hydrogens geom
_audit_creation_date 2021-06-25
_audit_creation_method
;
Olex2 1.2
(compiled 2018.05.29 svn.r3508 for OlexSys, GUI svn.r5506)
;
_audit_update_record
;
2021-11-16 deposited with the CCDC.	2022-07-20 downloaded from the CCDC.
;
_cell_angle_alpha 81.540(6)
_cell_angle_beta 78.191(6)
_cell_angle_gamma 89.814(6)
_cell_formula_units_Z 2
_cell_length_a 9.3339(19)
_cell_length_b 9.6044(18)
_cell_length_c 14.535(3)
_cell_measurement_reflns_used 4670
_cell_measurement_temperature 296(2)
_cell_measurement_theta_max 24.29
_cell_measurement_theta_min 2.23
_cell_volume 1261.1(4)
_computing_cell_refinement 'SAINT V8.40A (?, 2016)'
_computing_data_reduction 'SAINT V8.40A (?, 2016)'
_computing_molecular_graphics 'Olex2 (Dolomanov et al., 2009)'
_computing_publication_material 'Olex2 (Dolomanov et al., 2009)'
_computing_structure_refinement 'ShelXL (Sheldrick, 2015)'
_computing_structure_solution 'SHELXT 2014/5 (Sheldrick, 2014)'
_diffrn_ambient_temperature 296.15
_diffrn_measured_fraction_theta_full 0.996
_diffrn_measured_fraction_theta_max 0.996
_diffrn_measurement_device_type 'Bruker APEX-II CCD'
_diffrn_measurement_method '\f and \w scans'
_diffrn_radiation_type MoK\a
_diffrn_radiation_wavelength 0.71073
_diffrn_reflns_av_R_equivalents 0.0669
_diffrn_reflns_av_unetI/netI 0.0737
_diffrn_reflns_Laue_measured_fraction_full 0.996
_diffrn_reflns_Laue_measured_fraction_max 0.996
_diffrn_reflns_limit_h_max 10
_diffrn_reflns_limit_h_min -10
_diffrn_reflns_limit_k_max 11
_diffrn_reflns_limit_k_min -11
_diffrn_reflns_limit_l_max 17
_diffrn_reflns_limit_l_min -15
_diffrn_reflns_number 16669
_diffrn_reflns_point_group_measured_fraction_full 0.996
_diffrn_reflns_point_group_measured_fraction_max 0.996
_diffrn_reflns_theta_full 24.756
_diffrn_reflns_theta_max 24.756
_diffrn_reflns_theta_min 2.145
_diffrn_standards_number 0
_exptl_absorpt_coefficient_mu 0.076
_exptl_absorpt_correction_T_max 0.7451
_exptl_absorpt_correction_T_min 0.6755
_exptl_absorpt_correction_type none
_exptl_absorpt_process_details
;
SADABS-2016/2 (Bruker,2016/2) was used for absorption correction.
wR2(int) was 0.1504 before and 0.0582 after correction.
The Ratio of minimum to maximum transmission is 0.9066.
The \l/2 correction factor is Not present.
;
_exptl_crystal_colour yellow
_exptl_crystal_density_diffrn 1.139
_exptl_crystal_description Round
_exptl_crystal_F_000 550
_exptl_crystal_recrystallization_method 'Re-crystallisation from solvent: THF : Nitrobenzene (10:1)'
_exptl_crystal_size_max 0.45
_exptl_crystal_size_mid 0.4
_exptl_crystal_size_min 0.35
_refine_diff_density_max 1.259
_refine_diff_density_min -0.965
_refine_diff_density_rms 0.077
_refine_ls_extinction_method none
_refine_ls_goodness_of_fit_ref 1.035
_refine_ls_hydrogen_treatment constr
_refine_ls_matrix_type full
_refine_ls_number_parameters 284
_refine_ls_number_reflns 4296
_refine_ls_number_restraints 6
_refine_ls_restrained_S_all 1.080
_refine_ls_R_factor_all 0.1553
_refine_ls_R_factor_gt 0.0938
_refine_ls_shift/su_max 0.009
_refine_ls_shift/su_mean 0.001
_refine_ls_structure_factor_coef Fsqd
_refine_ls_weighting_details 'w=1/[\s^2^(Fo^2^)+(0.0851P)^2^+3.6567P] where P=(Fo^2^+2Fc^2^)/3'
_refine_ls_weighting_scheme calc
_refine_ls_wR_factor_gt 0.2134
_refine_ls_wR_factor_ref 0.2500
_reflns_Friedel_coverage 0.000
_reflns_number_gt 2656
_reflns_number_total 4296
_reflns_threshold_expression 'I > 2\s(I)'
_cod_data_source_file d2sc01737g2.cif
_cod_data_source_block Compound_14R
_cod_depositor_comments 'Adding full bibliography for 1567439--1567440.cif.'
_cod_database_code 1567439
_shelx_shelxl_version_number 2018/3
_shelx_space_group_comment
;
The symmetry employed for this shelxl refinement is uniquely defined
by the following loop, which should always be used as a source of
symmetry information in preference to the above space-group names.
They are only intended as comments.
;
_olex2_refinement_description
;
1. Fixed Uiso
 At 1.2 times of:
  All C(H) groups, All C(H,H) groups, All N(H) groups
 At 1.5 times of:
  All C(H,H,H) groups
2. Restrained distances
 C12-C11
 1.507 with sigma of 0.02
 C9-C10
 1.507 with sigma of 0.02
 C12-C11 = C10-C9
 1.507 with sigma of 0.04
 C14-C13 \\sim C12-C11
 with sigma of 0.02
 C8-C7 \\sim C9-C10
 with sigma of 0.02
3.a Ternary CH refined with riding coordinates:
 C16(H16), C6(H6), C5(H5)
3.b Secondary CH2 refined with riding coordinates:
 C7(H7A,H7B), C17(H17A,H17B), C4(H4A,H4B), C8(H8A,H8B), C9(H9A,H9B), C12(H12A,
 H12B), C11(H11A,H11B), C10(H10A,H10B), C13(H13A,H13B)
3.c Aromatic/amide H refined with riding coordinates:
 N1(H1), N2(H2), C20(H20), C19(H19), C21(H21), C23(H23), C22(H22)
3.d Idealised Me refined as rotating group:
 C25(H25A,H25B,H25C), C2(H2A,H2B,H2C), C1(H1A,H1B,H1C), C14(H14A,H14B,H14C)
;
_olex2_submission_special_instructions 'No special instructions were received'

loop_
_space_group_symop_operation_xyz
'x, y, z'
'-x, -y, -z'

loop_
_atom_site_label
_atom_site_type_symbol
_atom_site_fract_x
_atom_site_fract_y
_atom_site_fract_z
_atom_site_U_iso_or_equiv
_atom_site_adp_type
_atom_site_occupancy
_atom_site_site_symmetry_order
_atom_site_calc_flag
_atom_site_refinement_flags_posn
_atom_site_refinement_flags_adp
_atom_site_refinement_flags_occupancy
_atom_site_disorder_assembly
_atom_site_disorder_group
O4 O 0.4147(3) 0.3039(3) 0.5582(2) 0.0343(8) Uani 1 1 d . . . . .
O2 O 0.4310(3) 0.9913(3) 0.2703(2) 0.0365(8) Uani 1 1 d . . . . .
O3 O 0.0896(3) 0.6343(3) 0.4161(2) 0.0433(9) Uani 1 1 d . . . . .
N1 N 0.3037(4) 0.7494(3) 0.4063(2) 0.0274(9) Uani 1 1 d . . . . .
H1 H 0.396968 0.741830 0.399674 0.033 Uiso 1 1 calc R . . . .
N2 N 0.2174(3) 0.4238(3) 0.5317(2) 0.0260(8) Uani 1 1 d . . . . .
H2 H 0.127859 0.443536 0.552815 0.031 Uiso 1 1 calc R . . . .
O1 O 0.3347(4) 0.9509(4) 0.1440(2) 0.0574(11) Uani 1 1 d . . . . .
C16 C 0.2948(4) 0.4938(4) 0.4390(3) 0.0261(10) Uani 1 1 d . . . . .
H16 H 0.396850 0.512218 0.441879 0.031 Uiso 1 1 calc R . . . .
C15 C 0.2211(4) 0.6336(4) 0.4192(3) 0.0285(10) Uani 1 1 d . . . . .
C24 C 0.2845(4) 0.3294(4) 0.5840(3) 0.0236(9) Uani 1 1 d . . . . .
C6 C 0.2422(5) 0.8891(4) 0.4031(3) 0.0286(10) Uani 1 1 d . . . . .
H6 H 0.135537 0.877658 0.422776 0.034 Uiso 1 1 calc R . . . .
C5 C 0.2770(5) 0.9728(5) 0.3039(3) 0.0326(11) Uani 1 1 d . . . . .
H5 H 0.232713 1.065356 0.305339 0.039 Uiso 1 1 calc R . . . .
C3 C 0.4576(5) 1.0114(4) 0.1690(3) 0.0342(11) Uani 1 1 d . . . . .
C7 C 0.2966(5) 0.9682(5) 0.4740(3) 0.0357(11) Uani 1 1 d D . . . .
H7A H 0.247614 1.057354 0.475383 0.043 Uiso 1 1 calc R . . . .
H7B H 0.400661 0.988773 0.451726 0.043 Uiso 1 1 calc R . . . .
C25 C 0.1928(5) 0.2578(5) 0.6757(3) 0.0349(11) Uani 1 1 d . . . . .
H25A H 0.194092 0.157662 0.676475 0.052 Uiso 1 1 calc GR . . . .
H25B H 0.093881 0.288797 0.681318 0.052 Uiso 1 1 calc GR . . . .
H25C H 0.231529 0.281038 0.727986 0.052 Uiso 1 1 calc GR . . . .
C17 C 0.2914(5) 0.4019(5) 0.3626(3) 0.0350(11) Uani 1 1 d . . . . .
H17A H 0.322053 0.308040 0.383712 0.042 Uiso 1 1 calc R . . . .
H17B H 0.191780 0.394164 0.353524 0.042 Uiso 1 1 calc R . . . .
C18 C 0.3898(5) 0.4607(4) 0.2693(3) 0.0337(11) Uani 1 1 d . . . . .
C20 C 0.3327(6) 0.5234(5) 0.1925(3) 0.0408(12) Uani 1 1 d . . . . .
H20 H 0.231803 0.528615 0.198171 0.049 Uiso 1 1 calc R . . . .
C19 C 0.5395(6) 0.4555(5) 0.2588(3) 0.0423(12) Uani 1 1 d . . . . .
H19 H 0.579316 0.414752 0.309695 0.051 Uiso 1 1 calc R . . . .
C4 C 0.2305(5) 0.9039(5) 0.2270(3) 0.0407(12) Uani 1 1 d . . . . .
H4A H 0.230293 0.802105 0.242300 0.049 Uiso 1 1 calc R . . . .
H4B H 0.133231 0.932333 0.219452 0.049 Uiso 1 1 calc R . . . .
C21 C 0.4251(7) 0.5778(5) 0.1080(3) 0.0524(15) Uani 1 1 d . . . . .
H21 H 0.386051 0.619965 0.057116 0.063 Uiso 1 1 calc R . . . .
C23 C 0.5734(7) 0.5703(5) 0.0985(4) 0.0539(15) Uani 1 1 d . . . . .
H23 H 0.634804 0.606147 0.041028 0.065 Uiso 1 1 calc R . . . .
C2 C 0.4678(7) 1.1656(5) 0.1291(4) 0.0557(16) Uani 1 1 d . . . . .
H2A H 0.379393 1.209923 0.154952 0.084 Uiso 1 1 calc GR . . . .
H2B H 0.480875 1.176458 0.061155 0.084 Uiso 1 1 calc GR . . . .
H2C H 0.549672 1.208697 0.145775 0.084 Uiso 1 1 calc GR . . . .
C22 C 0.6321(6) 0.5096(5) 0.1738(4) 0.0515(14) Uani 1 1 d . . . . .
H22 H 0.733096 0.505079 0.167767 0.062 Uiso 1 1 calc R . . . .
C8 C 0.2707(6) 0.8875(6) 0.5755(3) 0.0533(15) Uani 1 1 d D . . . .
H8A H 0.323333 0.800293 0.574136 0.064 Uiso 1 1 calc R . . . .
H8B H 0.312344 0.942979 0.614658 0.064 Uiso 1 1 calc R . . . .
C1 C 0.5942(6) 0.9347(6) 0.1343(4) 0.0534(14) Uani 1 1 d . . . . .
H1A H 0.674776 0.972029 0.155678 0.080 Uiso 1 1 calc GR . . . .
H1B H 0.614956 0.946793 0.066086 0.080 Uiso 1 1 calc GR . . . .
H1C H 0.579969 0.836246 0.159000 0.080 Uiso 1 1 calc GR . . . .
C9 C 0.1140(8) 0.8530(6) 0.6215(4) 0.079(2) Uani 1 1 d D . . . .
H9A H 0.073967 0.811414 0.574977 0.094 Uiso 1 1 calc R . . . .
H9B H 0.068468 0.943537 0.624895 0.094 Uiso 1 1 calc R . . . .
C12 C 0.0204(7) 0.7335(8) 0.8899(4) 0.077(2) Uani 1 1 d D . . . .
H12A H -0.084334 0.730839 0.892732 0.093 Uiso 1 1 calc R . . . .
H12B H 0.052279 0.637299 0.900089 0.093 Uiso 1 1 calc R . . . .
C14 C -0.0013(8) 0.7455(9) 1.0639(4) 0.091(3) Uani 1 1 d D . . . .
H14A H -0.104895 0.757144 1.082349 0.137 Uiso 1 1 calc GR . . . .
H14B H 0.048572 0.794630 1.101641 0.137 Uiso 1 1 calc GR . . . .
H14C H 0.019862 0.647220 1.073688 0.137 Uiso 1 1 calc GR . . . .
C11 C 0.1098(7) 0.8161(7) 0.7781(6) 0.104(3) Uani 1 1 d D . . . .
H11A H 0.096061 0.916986 0.770652 0.125 Uiso 1 1 calc R . . . .
H11B H 0.213694 0.797812 0.766364 0.125 Uiso 1 1 calc R . . . .
C10 C 0.0447(10) 0.7571(8) 0.7232(9) 0.222(9) Uani 1 1 d D . . . .
H10A H -0.060830 0.764501 0.740131 0.267 Uiso 1 1 calc R . . . .
H10B H 0.069518 0.658878 0.723450 0.267 Uiso 1 1 calc R . . . .
C13 C 0.0497(15) 0.8043(9) 0.9609(5) 0.187(7) Uani 1 1 d D . . . .
H13A H 0.009161 0.897185 0.951363 0.224 Uiso 1 1 calc R . . . .
H13B H 0.155112 0.817714 0.949749 0.224 Uiso 1 1 calc R . . . .

loop_
_atom_site_aniso_label
_atom_site_aniso_U_11
_atom_site_aniso_U_22
_atom_site_aniso_U_33
_atom_site_aniso_U_23
_atom_site_aniso_U_13
_atom_site_aniso_U_12
O4 0.0187(17) 0.0366(18) 0.0459(19) 0.0062(14) -0.0115(14) 0.0010(13)
O2 0.0394(19) 0.0425(19) 0.0253(16) 0.0060(13) -0.0088(14) -0.0141(15)
O3 0.0174(17) 0.0402(19) 0.066(2) 0.0193(16) -0.0135(15) -0.0059(14)
N1 0.0118(17) 0.027(2) 0.039(2) 0.0083(16) -0.0052(15) 0.0004(15)
N2 0.0143(17) 0.0299(19) 0.030(2) 0.0083(15) -0.0041(15) -0.0001(15)
O1 0.063(3) 0.080(3) 0.033(2) -0.0026(18) -0.0213(18) -0.025(2)
C16 0.017(2) 0.026(2) 0.032(2) 0.0060(18) -0.0062(18) -0.0037(17)
C15 0.019(2) 0.034(3) 0.028(2) 0.0078(18) -0.0046(18) -0.0028(19)
C24 0.021(2) 0.023(2) 0.029(2) 0.0000(18) -0.0110(19) -0.0016(18)
C6 0.020(2) 0.028(2) 0.035(3) 0.0060(19) -0.0039(19) 0.0027(18)
C5 0.034(3) 0.028(2) 0.037(3) 0.0042(19) -0.015(2) 0.000(2)
C3 0.051(3) 0.027(2) 0.025(2) 0.0010(18) -0.012(2) -0.007(2)
C7 0.033(3) 0.038(3) 0.033(3) 0.002(2) -0.006(2) 0.003(2)
C25 0.033(3) 0.040(3) 0.029(2) 0.006(2) -0.009(2) -0.002(2)
C17 0.038(3) 0.030(2) 0.036(3) 0.005(2) -0.012(2) -0.009(2)
C18 0.045(3) 0.025(2) 0.032(3) -0.0027(19) -0.012(2) -0.006(2)
C20 0.060(3) 0.031(3) 0.034(3) -0.004(2) -0.017(3) -0.002(2)
C19 0.047(3) 0.037(3) 0.040(3) 0.001(2) -0.008(2) -0.003(2)
C4 0.039(3) 0.041(3) 0.045(3) 0.001(2) -0.022(2) -0.001(2)
C21 0.093(5) 0.034(3) 0.030(3) 0.000(2) -0.014(3) -0.005(3)
C23 0.081(5) 0.036(3) 0.036(3) -0.004(2) 0.007(3) -0.013(3)
C2 0.095(5) 0.032(3) 0.036(3) 0.006(2) -0.011(3) -0.001(3)
C22 0.053(3) 0.042(3) 0.052(3) -0.008(3) 0.008(3) -0.008(3)
C8 0.068(4) 0.057(3) 0.028(3) 0.000(2) -0.001(3) 0.032(3)
C1 0.069(4) 0.049(3) 0.048(3) -0.013(3) -0.020(3) 0.006(3)
C9 0.111(6) 0.042(3) 0.052(4) 0.006(3) 0.046(4) -0.008(4)
C12 0.071(4) 0.137(6) 0.027(3) -0.027(4) -0.009(3) 0.042(4)
C14 0.097(6) 0.139(7) 0.035(3) -0.017(4) -0.005(3) -0.043(5)
C11 0.070(5) 0.046(4) 0.207(9) 0.025(5) -0.087(6) -0.010(3)
C10 0.133(9) 0.069(6) 0.55(3) -0.118(11) -0.222(14) 0.041(6)
C13 0.365(18) 0.105(7) 0.043(5) -0.020(4) 0.075(7) -0.091(9)

loop_
_atom_type_symbol
_atom_type_description
_atom_type_scat_dispersion_real
_atom_type_scat_dispersion_imag
_atom_type_scat_source
C C 0.0033 0.0016 'International Tables Vol C Tables 4.2.6.8 and 6.1.1.4'
H H 0.0000 0.0000 'International Tables Vol C Tables 4.2.6.8 and 6.1.1.4'
N N 0.0061 0.0033 'International Tables Vol C Tables 4.2.6.8 and 6.1.1.4'
O O 0.0106 0.0060 'International Tables Vol C Tables 4.2.6.8 and 6.1.1.4'

loop_
_geom_angle_atom_site_label_1
_geom_angle_atom_site_label_2
_geom_angle_atom_site_label_3
_geom_angle
_geom_angle_site_symmetry_1
_geom_angle_site_symmetry_3
_geom_angle_publ_flag
C5 O2 C3 107.2(3) . . ?
C15 N1 H1 118.8 . . ?
C15 N1 C6 122.3(3) . . ?
C6 N1 H1 118.8 . . ?
C16 N2 H2 119.8 . . ?
C24 N2 H2 119.8 . . ?
C24 N2 C16 120.5(3) . . ?
C4 O1 C3 109.2(3) . . ?
N2 C16 H16 109.0 . . ?
N2 C16 C15 107.0(3) . . ?
N2 C16 C17 110.8(3) . . ?
C15 C16 H16 109.0 . . ?
C17 C16 H16 109.0 . . ?
C17 C16 C15 111.9(3) . . ?
O3 C15 N1 123.4(4) . . ?
O3 C15 C16 119.6(4) . . ?
N1 C15 C16 117.0(3) . . ?
O4 C24 N2 121.5(4) . . ?
O4 C24 C25 122.3(4) . . ?
N2 C24 C25 116.2(4) . . ?
N1 C6 H6 107.9 . . ?
N1 C6 C5 112.3(4) . . ?
N1 C6 C7 109.7(3) . . ?
C5 C6 H6 107.9 . . ?
C5 C6 C7 110.9(3) . . ?
C7 C6 H6 107.9 . . ?
O2 C5 C6 110.8(3) . . ?
O2 C5 H5 109.2 . . ?
O2 C5 C4 102.5(4) . . ?
C6 C5 H5 109.2 . . ?
C6 C5 C4 115.8(4) . . ?
C4 C5 H5 109.2 . . ?
O2 C3 C2 110.9(4) . . ?
O2 C3 C1 107.7(4) . . ?
O1 C3 O2 106.6(3) . . ?
O1 C3 C2 108.1(4) . . ?
O1 C3 C1 110.4(4) . . ?
C1 C3 C2 112.9(4) . . ?
C6 C7 H7A 108.7 . . ?
C6 C7 H7B 108.7 . . ?
C6 C7 C8 114.0(4) . . ?
H7A C7 H7B 107.6 . . ?
C8 C7 H7A 108.7 . . ?
C8 C7 H7B 108.7 . . ?
C24 C25 H25A 109.5 . . ?
C24 C25 H25B 109.5 . . ?
C24 C25 H25C 109.5 . . ?
H25A C25 H25B 109.5 . . ?
H25A C25 H25C 109.5 . . ?
H25B C25 H25C 109.5 . . ?
C16 C17 H17A 109.2 . . ?
C16 C17 H17B 109.2 . . ?
H17A C17 H17B 107.9 . . ?
C18 C17 C16 112.0(3) . . ?
C18 C17 H17A 109.2 . . ?
C18 C17 H17B 109.2 . . ?
C20 C18 C17 121.3(4) . . ?
C19 C18 C17 120.3(4) . . ?
C19 C18 C20 118.4(4) . . ?
C18 C20 H20 119.9 . . ?
C21 C20 C18 120.3(5) . . ?
C21 C20 H20 119.9 . . ?
C18 C19 H19 119.4 . . ?
C18 C19 C22 121.3(5) . . ?
C22 C19 H19 119.4 . . ?
O1 C4 C5 105.0(4) . . ?
O1 C4 H4A 110.7 . . ?
O1 C4 H4B 110.7 . . ?
C5 C4 H4A 110.7 . . ?
C5 C4 H4B 110.7 . . ?
H4A C4 H4B 108.8 . . ?
C20 C21 H21 119.7 . . ?
C23 C21 C20 120.6(5) . . ?
C23 C21 H21 119.7 . . ?
C21 C23 H23 120.0 . . ?
C21 C23 C22 120.1(5) . . ?
C22 C23 H23 120.0 . . ?
C3 C2 H2A 109.5 . . ?
C3 C2 H2B 109.5 . . ?
C3 C2 H2C 109.5 . . ?
H2A C2 H2B 109.5 . . ?
H2A C2 H2C 109.5 . . ?
H2B C2 H2C 109.5 . . ?
C19 C22 H22 120.3 . . ?
C23 C22 C19 119.4(5) . . ?
C23 C22 H22 120.3 . . ?
C7 C8 H8A 108.5 . . ?
C7 C8 H8B 108.5 . . ?
H8A C8 H8B 107.5 . . ?
C9 C8 C7 115.3(5) . . ?
C9 C8 H8A 108.5 . . ?
C9 C8 H8B 108.5 . . ?
C3 C1 H1A 109.5 . . ?
C3 C1 H1B 109.5 . . ?
C3 C1 H1C 109.5 . . ?
H1A C1 H1B 109.5 . . ?
H1A C1 H1C 109.5 . . ?
H1B C1 H1C 109.5 . . ?
C8 C9 H9A 104.9 . . ?
C8 C9 H9B 104.9 . . ?
C8 C9 C10 129.5(6) . . ?
H9A C9 H9B 105.8 . . ?
C10 C9 H9A 104.9 . . ?
C10 C9 H9B 104.9 . . ?
H12A C12 H12B 108.0 . . ?
C11 C12 H12A 109.4 . . ?
C11 C12 H12B 109.5 . . ?
C13 C12 H12A 109.5 . . ?
C13 C12 H12B 109.4 . . ?
C13 C12 C11 110.9(6) . . ?
H14A C14 H14B 109.5 . . ?
H14A C14 H14C 109.5 . . ?
H14B C14 H14C 109.5 . . ?
C13 C14 H14A 109.5 . . ?
C13 C14 H14B 109.5 . . ?
C13 C14 H14C 109.5 . . ?
C12 C11 H11A 111.5 . . ?
C12 C11 H11B 111.5 . . ?
H11A C11 H11B 109.3 . . ?
C10 C11 C12 101.4(7) . . ?
C10 C11 H11A 111.5 . . ?
C10 C11 H11B 111.5 . . ?
C9 C10 H10A 111.8 . . ?
C9 C10 H10B 111.8 . . ?
C11 C10 C9 99.7(7) . . ?
C11 C10 H10A 111.8 . . ?
C11 C10 H10B 111.8 . . ?
H10A C10 H10B 109.6 . . ?
C12 C13 C14 121.2(7) . . ?
C12 C13 H13A 107.0 . . ?
C12 C13 H13B 107.0 . . ?
C14 C13 H13A 107.0 . . ?
C14 C13 H13B 107.0 . . ?
H13A C13 H13B 106.8 . . ?

loop_
_geom_bond_atom_site_label_1
_geom_bond_atom_site_label_2
_geom_bond_distance
_geom_bond_site_symmetry_2
_geom_bond_publ_flag
O4 C24 1.231(5) . ?
O2 C5 1.423(5) . ?
O2 C3 1.427(5) . ?
O3 C15 1.237(5) . ?
N1 H1 0.8600 . ?
N1 C15 1.324(5) . ?
N1 C6 1.456(5) . ?
N2 H2 0.8600 . ?
N2 C16 1.458(5) . ?
N2 C24 1.335(5) . ?
O1 C3 1.421(5) . ?
O1 C4 1.403(6) . ?
C16 H16 0.9800 . ?
C16 C15 1.523(6) . ?
C16 C17 1.522(6) . ?
C24 C25 1.499(6) . ?
C6 H6 0.9800 . ?
C6 C5 1.516(6) . ?
C6 C7 1.531(6) . ?
C5 H5 0.9800 . ?
C5 C4 1.515(6) . ?
C3 C2 1.505(6) . ?
C3 C1 1.504(7) . ?
C7 H7A 0.9700 . ?
C7 H7B 0.9700 . ?
C7 C8 1.535(6) . ?
C25 H25A 0.9600 . ?
C25 H25B 0.9600 . ?
C25 H25C 0.9600 . ?
C17 H17A 0.9700 . ?
C17 H17B 0.9700 . ?
C17 C18 1.507(6) . ?
C18 C20 1.391(6) . ?
C18 C19 1.376(7) . ?
C20 H20 0.9300 . ?
C20 C21 1.382(7) . ?
C19 H19 0.9300 . ?
C19 C22 1.385(7) . ?
C4 H4A 0.9700 . ?
C4 H4B 0.9700 . ?
C21 H21 0.9300 . ?
C21 C23 1.365(8) . ?
C23 H23 0.9300 . ?
C23 C22 1.377(8) . ?
C2 H2A 0.9600 . ?
C2 H2B 0.9600 . ?
C2 H2C 0.9600 . ?
C22 H22 0.9300 . ?
C8 H8A 0.9700 . ?
C8 H8B 0.9700 . ?
C8 C9 1.495(8) . ?
C1 H1A 0.9600 . ?
C1 H1B 0.9600 . ?
C1 H1C 0.9600 . ?
C9 H9A 0.9700 . ?
C9 H9B 0.9700 . ?
C9 C10 1.632(11) . ?
C12 H12A 0.9700 . ?
C12 H12B 0.9700 . ?
C12 C11 1.742(8) . ?
C12 C13 1.387(10) . ?
C14 H14A 0.9600 . ?
C14 H14B 0.9600 . ?
C14 H14C 0.9600 . ?
C14 C13 1.500(8) . ?
C11 H11A 0.9700 . ?
C11 H11B 0.9700 . ?
C11 C10 1.288(11) . ?
C10 H10A 0.9700 . ?
C10 H10B 0.9700 . ?
C13 H13A 0.9700 . ?
C13 H13B 0.9700 . ?
